data_4020689
loop_
_publ_author_name
'Elizabeth J. Grayson'
'Sarah J. Ward'
'Alison L. Hall'
'Phillip M. Rendle'
'David P. Gamblin'
'Andrei S. Batsanov'
'Benjamin G. Davis'

_publ_section_title
;
 Glycosyl Disulfides: Novel Glycosylating Reagents
 with Flexible Aglycon Alteration
;
_journal_name_full 'Journal of Organic Chemistry'
_journal_page_first 9740
_journal_page_last 9754
_journal_paper_doi 10.1021/jo051374j
_journal_volume 70
_journal_year 2005
_chemical_formula_sum 'C15 H22 O11 S2'
_chemical_formula_weight 442.45
_space_group_IT_number 19
_symmetry_cell_setting orthorhombic
_symmetry_space_group_name_Hall 'P 2ac 2ab'
_symmetry_space_group_name_H-M 'P 21 21 21'
_cell_angle_alpha 90.00
_cell_angle_beta 90.00
_cell_angle_gamma 90.00
_cell_formula_units_Z 8
_cell_length_a 9.279(4)
_cell_length_b 9.314(5)
_cell_length_c 47.04(2)
_cell_measurement_temperature 102(2)
_cell_volume 4065(3)
_diffrn_ambient_temperature 102(2)
_exptl_crystal_density_diffrn 1.446
_cod_depositor_comments
;
The following automatic conversions were performed:
'_symmetry_cell_setting' value 'Orthorhombic' changed to 'orthorhombic'
according to '/home/saulius/struct/CIF-dictionaries/cif_core.dic'
dictionary named 'cif_core.dic' version 2.4.1 from 2010-06-29.

Automatic conversion script
Id: cif_fix_enum 1527 2010-12-29 10:47:43Z saulius 
;
_cod_database_code 4020689

loop_
_symmetry_equiv_pos_as_xyz
'x, y, z'
'-x+1/2, -y, z+1/2'
'-x, y+1/2, -z+1/2'
'x+1/2, -y+1/2, -z'

loop_
_atom_site_label
_atom_site_type_symbol
_atom_site_fract_x
_atom_site_fract_y
_atom_site_fract_z
_atom_site_U_iso_or_equiv
_atom_site_adp_type
_atom_site_occupancy
_atom_site_symmetry_multiplicity
_atom_site_calc_flag
_atom_site_refinement_flags
_atom_site_disorder_assembly
_atom_site_disorder_group
S1 S 0.45095(6) 0.39397(6) 0.512932(15) 0.01568(13) Uani 1 1 d . . .
S2 S 0.38389(6) 0.24989(6) 0.481649(14) 0.01441(12) Uani 1 1 d . . .
O2 O 0.2474(2) 0.45934(19) 0.56367(4) 0.0167(4) Uani 1 1 d . . .
O3 O 0.21637(19) 0.7541(2) 0.57696(4) 0.0174(4) Uani 1 1 d . . .
O4 O 0.36663(19) 0.87164(18) 0.53119(4) 0.0135(4) Uani 1 1 d . . .
O5 O 0.32601(19) 0.63047(18) 0.49535(4) 0.0144(4) Uani 1 1 d . . .
O6 O 0.2002(2) 0.79192(19) 0.44769(4) 0.0173(4) Uani 1 1 d . . .
O7 O 0.22997(18) 0.2424(2) 0.48233(5) 0.0215(4) Uani 1 1 d . . .
O1 O 0.4664(2) 0.12220(19) 0.48717(5) 0.0240(5) Uani 1 1 d . . .
O8 O 0.4353(3) 0.4869(3) 0.59368(6) 0.0387(6) Uani 1 1 d . . .
O10 O -0.0112(2) 0.8397(2) 0.57656(5) 0.0281(5) Uani 1 1 d . . .
O12 O 0.2708(2) 1.0537(2) 0.55652(5) 0.0235(4) Uani 1 1 d . . .
O14 O 0.3087(3) 0.9711(2) 0.42374(5) 0.0325(5) Uani 1 1 d . . .
C1 C 0.3003(3) 0.5174(2) 0.51494(6) 0.0136(5) Uani 1 1 d . . .
H1 H 0.2079 0.4671 0.5104 0.018 Uiso 1 1 calc R . .
C2 C 0.2991(3) 0.5733(2) 0.54556(6) 0.0148(5) Uani 1 1 d . . .
H2 H 0.3982 0.6034 0.5514 0.019 Uiso 1 1 calc R . .
C3 C 0.1940(3) 0.6981(3) 0.54869(6) 0.0136(5) Uani 1 1 d . . .
H3 H 0.0928 0.6626 0.5467 0.018 Uiso 1 1 calc R . .
C4 C 0.2238(2) 0.8132(3) 0.52650(6) 0.0135(5) Uani 1 1 d . . .
H4 H 0.1499 0.8911 0.5278 0.018 Uiso 1 1 calc R . .
C5 C 0.2207(2) 0.7447(3) 0.49710(6) 0.0138(5) Uani 1 1 d . . .
H5 H 0.1227 0.7038 0.4936 0.018 Uiso 1 1 calc R . .
C6 C 0.2552(3) 0.8510(3) 0.47389(6) 0.0158(5) Uani 1 1 d . . .
H6A H 0.2091 0.9446 0.4779 0.021 Uiso 1 1 calc R . .
H6B H 0.3607 0.8656 0.4725 0.021 Uiso 1 1 calc R . .
C7 C 0.4371(4) 0.3239(3) 0.44891(7) 0.0295(7) Uani 1 1 d . . .
H7A H 0.3982 0.2656 0.4334 0.045(7) Uiso 1 1 calc R . .
H7B H 0.5425 0.3253 0.4478 0.045(7) Uiso 1 1 calc R . .
H7C H 0.4001 0.4221 0.4474 0.045(7) Uiso 1 1 calc R . .
C8 C 0.3239(3) 0.4288(3) 0.58745(7) 0.0211(6) Uani 1 1 d . . .
C9 C 0.2507(3) 0.3133(3) 0.60437(7) 0.0240(6) Uani 1 1 d . . .
H9A H 0.2814 0.2190 0.5974 0.026(5) Uiso 1 1 calc R . .
H9B H 0.1460 0.3225 0.6023 0.026(5) Uiso 1 1 calc R . .
H9C H 0.2768 0.3229 0.6245 0.026(5) Uiso 1 1 calc R . .
C10 C 0.1042(3) 0.8299(3) 0.58792(7) 0.0199(5) Uani 1 1 d . . .
C11 C 0.1448(4) 0.8975(3) 0.61584(7) 0.0280(7) Uani 1 1 d . . .
H11A H 0.0911 0.9872 0.6183 0.046(7) Uiso 1 1 calc R . .
H11B H 0.2484 0.9178 0.6160 0.046(7) Uiso 1 1 calc R . .
H11C H 0.1213 0.8315 0.6314 0.046(7) Uiso 1 1 calc R . .
C12 C 0.3750(3) 0.9911(3) 0.54784(6) 0.0157(5) Uani 1 1 d . . .
C13 C 0.5279(3) 1.0328(3) 0.55355(7) 0.0209(6) Uani 1 1 d . . .
H13A H 0.5670 1.0833 0.5370 0.050(7) Uiso 1 1 calc R . .
H13B H 0.5852 0.9464 0.5572 0.050(7) Uiso 1 1 calc R . .
H13C H 0.5317 1.0960 0.5702 0.050(7) Uiso 1 1 calc R . .
C14 C 0.2380(3) 0.8624(3) 0.42386(7) 0.0220(6) Uani 1 1 d . . .
C15 C 0.1823(4) 0.7852(4) 0.39806(7) 0.0296(7) Uani 1 1 d . . .
H15A H 0.1877 0.8490 0.3815 0.044(7) Uiso 1 1 calc R . .
H15B H 0.0818 0.7568 0.4012 0.044(7) Uiso 1 1 calc R . .
H15C H 0.2409 0.6995 0.3946 0.044(7) Uiso 1 1 calc R . .
S1' S 0.57278(7) 0.32203(7) 0.332212(16) 0.02004(14) Uani 1 1 d . . .
S2' S 0.72014(8) 0.25483(8) 0.301612(18) 0.02780(17) Uani 1 1 d . . .
O1' O 0.6510(3) 0.2444(3) 0.27459(6) 0.0425(6) Uani 1 1 d . . .
O2' O 0.2371(2) 0.3989(2) 0.33491(5) 0.0213(4) Uani 1 1 d . . .
O3' O 0.1568(2) 0.6865(2) 0.32804(4) 0.0206(4) Uani 1 1 d . . .
O4' O 0.4412(2) 0.80123(19) 0.32417(4) 0.0206(4) Uani 1 1 d . . .
O5' O 0.5617(2) 0.55726(19) 0.30247(4) 0.0195(4) Uani 1 1 d . . .
O6' O 0.7082(3) 0.6597(2) 0.25777(5) 0.0312(5) Uani 1 1 d . . .
O7' O 0.7833(3) 0.1291(3) 0.31451(6) 0.0381(6) Uani 1 1 d . . .
O8' O 0.3440(3) 0.3623(3) 0.37729(5) 0.0342(6) Uani 1 1 d . . .
O10' O 0.0307(3) 0.7421(3) 0.28879(6) 0.0390(6) Uani 1 1 d . . .
O12' O 0.2897(3) 0.9900(3) 0.32254(6) 0.0367(6) Uani 1 1 d . . .
O14' O 0.8084(3) 0.8471(3) 0.23499(5) 0.0343(6) Uani 1 1 d . . .
C1' C 0.4668(3) 0.4460(3) 0.31096(6) 0.0173(5) Uani 1 1 d . . .
H1' H 0.4283 0.3955 0.2938 0.023 Uiso 1 1 calc R . .
C2' C 0.3412(3) 0.5082(3) 0.32846(6) 0.0169(5) Uani 1 1 d . . .
H2' H 0.3783 0.5526 0.3464 0.022 Uiso 1 1 calc R . .
C3' C 0.2653(3) 0.6209(3) 0.31024(6) 0.0191(5) Uani 1 1 d . . .
H3' H 0.2183 0.5734 0.2936 0.025 Uiso 1 1 calc R . .
C4' C 0.3727(3) 0.7337(3) 0.29981(6) 0.0199(5) Uani 1 1 d . . .
H4' H 0.3242 0.8067 0.2875 0.026 Uiso 1 1 calc R . .
C5' C 0.4918(3) 0.6567(3) 0.28369(7) 0.0212(6) Uani 1 1 d . . .
H5' H 0.4479 0.6020 0.2676 0.028 Uiso 1 1 calc R . .
C6' C 0.6080(3) 0.7535(3) 0.27214(7) 0.0273(6) Uani 1 1 d . . .
H6'1 H 0.5668 0.8243 0.2587 0.035 Uiso 1 1 calc R . .
H6'2 H 0.6565 0.8058 0.2878 0.035 Uiso 1 1 calc R . .
C7' C 0.8534(4) 0.3914(4) 0.29963(10) 0.0405(9) Uani 1 1 d . . .
H7'1 H 0.9284 0.3627 0.2861 0.052(7) Uiso 1 1 calc R . .
H7'2 H 0.8965 0.4056 0.3184 0.052(7) Uiso 1 1 calc R . .
H7'3 H 0.8088 0.4812 0.2933 0.052(7) Uiso 1 1 calc R . .
C8' C 0.2480(3) 0.3370(3) 0.36110(7) 0.0242(6) Uani 1 1 d . . .
C9' C 0.1264(4) 0.2334(4) 0.36608(8) 0.0347(8) Uani 1 1 d . . .
H9'1 H 0.1421 0.1824 0.3840 0.056(8) Uiso 1 1 calc R . .
H9'2 H 0.1225 0.1641 0.3504 0.056(8) Uiso 1 1 calc R . .
H9'3 H 0.0351 0.2862 0.3670 0.056(8) Uiso 1 1 calc R . .
C10' C 0.0426(3) 0.7452(3) 0.31391(7) 0.0264(6) Uani 1 1 d . . .
C11' C -0.0619(4) 0.8143(4) 0.33422(9) 0.0376(8) Uani 1 1 d . . .
H11D H -0.0668 0.9176 0.3304 0.100(13) Uiso 1 1 calc R . .
H11E H -0.0293 0.7985 0.3538 0.100(13) Uiso 1 1 calc R . .
H11F H -0.1576 0.7717 0.3317 0.100(13) Uiso 1 1 calc R . .
C12' C 0.3887(3) 0.9293(3) 0.33345(7) 0.0231(6) Uani 1 1 d . . .
C13' C 0.4731(3) 0.9777(3) 0.35878(7) 0.0260(6) Uani 1 1 d . . .
H13D H 0.4381 1.0718 0.3650 0.039(6) Uiso 1 1 calc R . .
H13E H 0.5753 0.9848 0.3537 0.039(6) Uiso 1 1 calc R . .
H13F H 0.4613 0.9081 0.3742 0.039(6) Uiso 1 1 calc R . .
C14' C 0.8067(3) 0.7194(3) 0.24029(7) 0.0263(7) Uani 1 1 d . . .
C15' C 0.9093(4) 0.6100(4) 0.22906(8) 0.0334(7) Uani 1 1 d . . .
H15D H 0.9340 0.6332 0.2093 0.058(8) Uiso 1 1 calc R . .
H15E H 0.8644 0.5148 0.2298 0.058(8) Uiso 1 1 calc R . .
H15F H 0.9971 0.6099 0.2407 0.058(8) Uiso 1 1 calc R . .

loop_
_atom_site_aniso_label
_atom_site_aniso_U_11
_atom_site_aniso_U_22
_atom_site_aniso_U_33
_atom_site_aniso_U_23
_atom_site_aniso_U_13
_atom_site_aniso_U_12
S1 0.0123(2) 0.0130(2) 0.0218(4) -0.0021(2) -0.0028(3) 0.0016(2)
S2 0.0107(2) 0.0118(2) 0.0208(4) -0.0013(2) -0.0004(2) -0.0005(2)
O2 0.0170(8) 0.0160(8) 0.0173(11) 0.0035(7) 0.0009(8) -0.0025(7)
O3 0.0176(8) 0.0199(8) 0.0147(11) -0.0005(7) 0.0007(7) 0.0004(7)
O4 0.0140(8) 0.0124(8) 0.0142(11) -0.0026(6) -0.0005(7) -0.0010(6)
O5 0.0143(8) 0.0138(8) 0.0151(11) 0.0006(6) 0.0012(7) 0.0021(6)
O6 0.0201(9) 0.0200(9) 0.0117(11) 0.0014(6) -0.0032(8) -0.0031(7)
O7 0.0103(7) 0.0202(8) 0.0339(13) -0.0044(8) -0.0002(8) -0.0018(7)
O1 0.0191(9) 0.0142(8) 0.0385(14) -0.0064(8) -0.0075(9) 0.0048(7)
O8 0.0346(12) 0.0443(13) 0.0373(16) 0.0217(11) -0.0188(11) -0.0154(11)
O10 0.0188(9) 0.0287(11) 0.0369(15) -0.0090(9) 0.0054(9) 0.0016(8)
O12 0.0200(9) 0.0192(9) 0.0313(13) -0.0093(8) 0.0026(9) 0.0010(7)
O14 0.0450(14) 0.0331(12) 0.0193(13) 0.0066(9) 0.0023(11) -0.0117(10)
C1 0.0132(10) 0.0127(10) 0.0149(15) 0.0011(8) -0.0005(10) 0.0001(8)
C2 0.0117(10) 0.0132(10) 0.0194(16) 0.0031(9) 0.0005(10) -0.0008(8)
C3 0.0146(10) 0.0140(10) 0.0123(15) -0.0006(8) 0.0008(10) -0.0001(8)
C4 0.0106(10) 0.0138(10) 0.0162(15) -0.0003(9) -0.0002(10) 0.0008(8)
C5 0.0106(9) 0.0124(9) 0.0183(15) -0.0007(9) 0.0005(9) 0.0014(8)
C6 0.0147(10) 0.0160(11) 0.0166(15) -0.0030(9) -0.0028(10) -0.0010(8)
C7 0.0308(15) 0.0313(15) 0.0264(19) -0.0007(12) 0.0064(14) -0.0082(12)
C8 0.0232(13) 0.0199(12) 0.0203(17) 0.0043(10) -0.0010(12) 0.0017(9)
C9 0.0319(14) 0.0200(12) 0.0202(17) 0.0004(10) 0.0046(13) 0.0004(11)
C10 0.0218(12) 0.0171(11) 0.0208(16) 0.0002(10) 0.0079(11) -0.0020(10)
C11 0.0336(16) 0.0300(15) 0.0203(18) -0.0063(12) 0.0071(13) 0.0002(12)
C12 0.0186(12) 0.0166(11) 0.0119(15) -0.0015(9) -0.0006(10) -0.0024(9)
C13 0.0201(12) 0.0195(12) 0.0231(17) -0.0021(10) -0.0012(11) -0.0038(9)
C14 0.0223(13) 0.0263(13) 0.0174(17) 0.0038(10) 0.0007(12) 0.0028(10)
C15 0.0271(15) 0.0392(18) 0.022(2) -0.0007(12) -0.0017(13) -0.0002(12)
S1' 0.0236(3) 0.0197(3) 0.0168(4) 0.0027(2) 0.0015(3) 0.0051(2)
S2' 0.0315(4) 0.0247(3) 0.0271(4) 0.0019(3) 0.0074(3) 0.0096(3)
O1' 0.0557(16) 0.0446(14) 0.0271(15) -0.0100(11) 0.0018(12) 0.0125(13)
O2' 0.0225(9) 0.0193(9) 0.0221(12) 0.0032(7) 0.0015(8) -0.0021(7)
O3' 0.0193(9) 0.0239(9) 0.0184(12) -0.0015(8) -0.0022(8) 0.0054(7)
O4' 0.0248(9) 0.0177(8) 0.0192(12) -0.0012(7) -0.0022(9) 0.0009(7)
O5' 0.0220(9) 0.0194(8) 0.0171(11) 0.0031(7) 0.0015(8) 0.0006(7)
O6' 0.0378(12) 0.0265(10) 0.0292(14) 0.0022(9) 0.0131(11) -0.0014(9)
O7' 0.0392(13) 0.0296(12) 0.0454(17) 0.0059(10) 0.0110(12) 0.0161(10)
O8' 0.0434(14) 0.0379(13) 0.0213(14) 0.0094(9) -0.0027(11) -0.0100(10)
O10' 0.0455(14) 0.0420(13) 0.0293(16) -0.0062(11) -0.0181(11) 0.0155(12)
O12' 0.0448(14) 0.0301(11) 0.0353(15) -0.0065(10) -0.0116(12) 0.0153(10)
O14' 0.0341(12) 0.0391(13) 0.0295(15) 0.0161(10) -0.0001(11) -0.0060(10)
C1' 0.0219(12) 0.0166(11) 0.0135(15) 0.0006(9) 0.0014(11) 0.0012(9)
C2' 0.0194(12) 0.0173(11) 0.0139(15) 0.0016(9) -0.0009(11) -0.0013(9)
C3' 0.0209(12) 0.0184(11) 0.0179(16) -0.0004(9) -0.0021(11) 0.0027(10)
C4' 0.0247(12) 0.0195(12) 0.0155(15) 0.0005(10) -0.0026(11) 0.0029(10)
C5' 0.0270(14) 0.0207(12) 0.0161(16) 0.0039(10) 0.0033(12) 0.0015(10)
C6' 0.0349(15) 0.0237(13) 0.0232(17) 0.0020(12) 0.0072(13) -0.0036(13)
C7' 0.0297(15) 0.0316(16) 0.060(3) 0.0075(16) 0.0126(17) 0.0042(13)
C8' 0.0286(14) 0.0213(12) 0.0227(18) 0.0004(10) 0.0076(13) -0.0006(10)
C9' 0.0351(16) 0.0286(16) 0.040(2) 0.0063(14) 0.0105(15) -0.0069(13)
C10' 0.0244(13) 0.0221(12) 0.033(2) -0.0024(12) -0.0100(13) 0.0053(12)
C11' 0.0270(15) 0.0388(17) 0.047(2) -0.0014(15) 0.0009(16) 0.0168(14)
C12' 0.0267(13) 0.0193(12) 0.0232(17) 0.0029(10) 0.0025(13) -0.0013(10)
C13' 0.0320(15) 0.0160(11) 0.0302(19) -0.0041(11) -0.0012(13) -0.0017(10)
C14' 0.0261(14) 0.0369(17) 0.0160(17) 0.0026(11) -0.0030(12) -0.0082(12)
C15' 0.0344(16) 0.0416(18) 0.024(2) -0.0065(13) 0.0077(14) -0.0124(14)

loop_
_geom_bond_atom_site_label_1
_geom_bond_atom_site_label_2
_geom_bond_distance
_geom_bond_site_symmetry_2
_geom_bond_publ_flag
S1 C1 1.812(3) . ?
S1 S2 2.0865(11) . ?
S2 O7 1.4303(18) . ?
S2 O1 1.438(2) . ?
S2 C7 1.758(3) . ?
O2 C8 1.356(4) . ?
O2 C2 1.443(3) . ?
O3 C10 1.359(3) . ?
O3 C3 1.443(3) . ?
O4 C12 1.362(3) . ?
O4 C4 1.449(3) . ?
O5 C1 1.420(3) . ?
O5 C5 1.447(3) . ?
O6 C14 1.345(4) . ?
O6 C6 1.443(3) . ?
O8 C8 1.203(4) . ?
O10 C10 1.200(4) . ?
O12 C12 1.201(3) . ?
O14 C14 1.206(4) . ?
C1 C2 1.532(4) . ?
C2 C3 1.524(3) . ?
C3 C4 1.522(4) . ?
C4 C5 1.524(4) . ?
C5 C6 1.508(4) . ?
C8 C9 1.501(4) . ?
C10 C11 1.504(4) . ?
C12 C13 1.496(4) . ?
C14 C15 1.502(5) . ?
S1' C1' 1.817(3) . ?
S1' S2' 2.0816(12) . ?
S2' O1' 1.427(3) . ?
S2' O7' 1.443(2) . ?
S2' C7' 1.776(4) . ?
O2' C8' 1.364(4) . ?
O2' C2' 1.436(3) . ?
O3' C10' 1.365(3) . ?
O3' C3' 1.445(3) . ?
O4' C12' 1.361(3) . ?
O4' C4' 1.454(3) . ?
O5' C1' 1.417(3) . ?
O5' C5' 1.435(3) . ?
O6' C14' 1.349(4) . ?
O6' C6' 1.444(4) . ?
O8' C8' 1.196(4) . ?
O10' C10' 1.187(4) . ?
O12' C12' 1.194(4) . ?
O14' C14' 1.215(4) . ?
C1' C2' 1.539(4) . ?
C2' C3' 1.527(4) . ?
C3' C4' 1.529(4) . ?
C4' C5' 1.520(4) . ?
C5' C6' 1.507(4) . ?
C8' C9' 1.503(4) . ?
C10' C11' 1.506(5) . ?
C12' C13' 1.495(4) . ?
C14' C15' 1.491(5) . ?

loop_
_cod_related_entry_id
_cod_related_entry_database
_cod_related_entry_code
1 ChemSpider 9793867
